data_4128680
loop_
_publ_author_name
'Maser, Leon'
'Schneider, Christian'
'Vondung, Lisa'
'Alig, Lukas'
'Langer, Robert'

_publ_section_title
;
 Quantifying the Donor Strength of Ligand-Stabilized Main Group Fragments.
;
_journal_issue 18
_journal_name_full 'Journal of the American Chemical Society'
_journal_page_first 7596
_journal_page_last 7604
_journal_paper_doi 10.1021/jacs.9b02598
_journal_volume 141
_journal_year 2019
_chemical_formula_sum 'C156.4 H138.8 Cl11.8 Ir3 O3 P12'
_chemical_formula_weight 3432.82
_space_group_crystal_system monoclinic
_space_group_IT_number 15
_space_group_name_Hall '-C 2yc'
_space_group_name_H-M_alt 'C 1 2/c 1'
_atom_sites_solution_hydrogens mixed
_audit_creation_method SHELXL-2014/7
_cell_angle_alpha 90
_cell_angle_beta 109.788(2)
_cell_angle_gamma 90
_cell_formula_units_Z 4
_cell_length_a 41.384(3)
_cell_length_b 12.1155(7)
_cell_length_c 32.3933(19)
_cell_measurement_reflns_used 1000
_cell_measurement_temperature 100(2)
_cell_measurement_theta_max 25
_cell_measurement_theta_min 2
_cell_volume 15282.6(17)
_computing_structure_refinement 'SHELXL-2014/7 (Sheldrick, 2014)'
_diffrn_ambient_temperature 100(2)
_diffrn_measured_fraction_theta_full 0.998
_diffrn_measured_fraction_theta_max 0.998
_diffrn_measurement_device_type 'Bruker D8 Quest'
_diffrn_measurement_method '\w scans'
_diffrn_radiation_type MoK\a
_diffrn_radiation_wavelength 0.71073
_diffrn_reflns_av_R_equivalents 0.0556
_diffrn_reflns_av_unetI/netI 0.0235
_diffrn_reflns_Laue_measured_fraction_full 0.998
_diffrn_reflns_Laue_measured_fraction_max 0.998
_diffrn_reflns_limit_h_max 48
_diffrn_reflns_limit_h_min -48
_diffrn_reflns_limit_k_max 14
_diffrn_reflns_limit_k_min -14
_diffrn_reflns_limit_l_max 37
_diffrn_reflns_limit_l_min -37
_diffrn_reflns_number 172870
_diffrn_reflns_point_group_measured_fraction_full 0.998
_diffrn_reflns_point_group_measured_fraction_max 0.998
_diffrn_reflns_theta_full 24.439
_diffrn_reflns_theta_max 24.439
_diffrn_reflns_theta_min 2.100
_exptl_absorpt_coefficient_mu 2.989
_exptl_absorpt_correction_T_max 0.0902
_exptl_absorpt_correction_T_min 0.0560
_exptl_absorpt_correction_type multi-scan
_exptl_absorpt_process_details 'SADABS; Bruker AXS Inc'
_exptl_crystal_colour colorless
_exptl_crystal_density_diffrn 1.492
_exptl_crystal_description block
_exptl_crystal_F_000 6851
_exptl_crystal_size_max 0.2
_exptl_crystal_size_mid 0.15
_exptl_crystal_size_min 0.1
_refine_diff_density_max 3.110
_refine_diff_density_min -3.759
_refine_diff_density_rms 0.178
_refine_ls_extinction_method none
_refine_ls_goodness_of_fit_ref 1.185
_refine_ls_hydrogen_treatment mixed
_refine_ls_matrix_type full
_refine_ls_number_parameters 862
_refine_ls_number_reflns 12590
_refine_ls_number_restraints 5
_refine_ls_restrained_S_all 1.185
_refine_ls_R_factor_all 0.0738
_refine_ls_R_factor_gt 0.0685
_refine_ls_shift/su_max 0.010
_refine_ls_shift/su_mean 0.000
_refine_ls_structure_factor_coef Fsqd
_refine_ls_weighting_details 'w=1/[\s^2^(Fo^2^)+(0.0737P)^2^+472.4636P] where P=(Fo^2^+2Fc^2^)/3'
_refine_ls_weighting_scheme calc
_refine_ls_wR_factor_gt 0.1909
_refine_ls_wR_factor_ref 0.1939
_reflns_Friedel_coverage 0.000
_reflns_number_gt 11555
_reflns_number_total 12590
_reflns_threshold_expression 'I > 2\s(I)'
_cod_data_source_file ja9b02598_si_002.cif
_cod_data_source_block CS90_0m_a
_cod_depositor_comments
;
The following automatic conversions were performed:

data item '_exptl_absorpt_correction_type' value 'Multi-Scan' was
changed to 'multi-scan' in accordance with the
/home/data/users/saulius/crontab/automatic-downloads/current/ACS/lib/dictionaries/cif_core.dic
dictionary named 'cif_core.dic' version 2.4.2 last updated on
2011-04-26.

Automatic conversion script
Id: cif_fix_values 6909 2019-04-08 15:41:33Z antanas 
;
_cod_original_cell_volume 15282.4(16)
_cod_original_sg_symbol_H-M 'C 2/c'
_cod_original_formula_sum 'C156.40 H138.80 Cl11.80 Ir3 O3 P12'
_cod_database_code 4128680
_shelx_shelxl_version_number 2014/7
_shelx_space_group_comment
;
The symmetry employed for this shelxl refinement is uniquely defined
by the following loop, which should always be used as a source of
symmetry information in preference to the above space-group names.
They are only intended as comments.
;

loop_
_space_group_symop_operation_xyz
'x, y, z'
'-x, y, -z+1/2'
'x+1/2, y+1/2, z'
'-x+1/2, y+1/2, -z+1/2'
'-x, -y, -z'
'x, -y, z-1/2'
'-x+1/2, -y+1/2, -z'
'x+1/2, -y+1/2, z-1/2'

loop_
_atom_site_label
_atom_site_type_symbol
_atom_site_fract_x
_atom_site_fract_y
_atom_site_fract_z
_atom_site_U_iso_or_equiv
_atom_site_adp_type
_atom_site_occupancy
_atom_site_site_symmetry_order
_atom_site_calc_flag
_atom_site_refinement_flags_posn
_atom_site_refinement_flags_adp
_atom_site_refinement_flags_occupancy
_atom_site_disorder_assembly
_atom_site_disorder_group
Cl1 Cl 0.34626(7) 0.7963(2) 0.95685(9) 0.0395(6) Uani 1 1 d . . . . .
Cl3 Cl 0.32824(7) 1.3528(2) 0.83473(10) 0.0389(6) Uani 1 1 d . . . . .
Cl4 Cl 0.58361(6) -0.0766(2) 0.68473(8) 0.0365(6) Uani 1 1 d . . . . .
Cl5 Cl 0.3668(2) 1.3779(6) 1.1106(2) 0.0623(19) Uani 0.5 1 d . . P . .
Cl6 Cl 0.34966(10) 0.8675(3) 0.62831(12) 0.0664(10) Uani 1 1 d . . . . .
Ir1 Ir 0.38704(2) 0.85398(3) 0.91890(2) 0.02897(14) Uani 1 1 d . . . . .
P1 P 0.38040(7) 1.0455(2) 0.91546(8) 0.0301(6) Uani 1 1 d . . . . .
O1 O 0.4502(3) 0.8774(8) 0.9994(3) 0.070(3) Uani 1 1 d . . . . .
Cl5A Cl 0.3219(3) 1.6419(10) 1.0916(5) 0.124(5) Uani 0.5 1 d . . P . .
C01 C 0.3476(3) 0.8509(8) 0.8533(3) 0.030(2) Uani 1 1 d . . . . .
C1 C 0.4197(3) 1.1265(8) 0.9291(3) 0.035(2) Uani 1 1 d . . . . .
C1O C 0.4253(3) 0.8665(9) 0.9696(4) 0.047(3) Uani 1 1 d . . . . .
Ir2 Ir 0.5000 0.12069(5) 0.7500 0.0508(2) Uani 1 2 d S T P A .
P2 P 0.32482(6) 0.9784(2) 0.83532(8) 0.0257(5) Uani 1 1 d . . . . .
C2 C 0.4253(3) 1.2163(11) 0.9560(5) 0.057(4) Uani 1 1 d . . . . .
H2A H 0.4089 1.2368 0.9692 0.069 Uiso 1 1 calc R U . . .
P3 P 0.32622(6) 0.7186(2) 0.83630(8) 0.0261(5) Uani 1 1 d . . . . .
C3 C 0.4554(4) 1.2782(13) 0.9643(6) 0.081(5) Uani 1 1 d . . . . .
H3A H 0.4592 1.3406 0.9831 0.098 Uiso 1 1 calc R U . . .
P4 P 0.39075(7) 0.6626(2) 0.91019(8) 0.0308(6) Uani 1 1 d . . . . .
C4 C 0.4791(3) 1.2508(9) 0.9460(4) 0.047(3) Uani 1 1 d . . . . .
H4A H 0.4997 1.2923 0.9526 0.056 Uiso 1 1 calc R U . . .
P5 P 0.44163(10) 0.1112(3) 0.70742(12) 0.0503(8) Uani 1 1 d D . . . .
C5 C 0.4733(3) 1.1626(11) 0.9179(5) 0.058(4) Uani 1 1 d . . . . .
H5A H 0.4896 1.1440 0.9043 0.070 Uiso 1 1 calc R U . . .
P6 P 0.46400(10) -0.1187(3) 0.71160(10) 0.0520(9) Uani 1 1 d D . . . .
C6 C 0.4436(3) 1.1007(11) 0.9092(5) 0.057(4) Uani 1 1 d . . . . .
H6A H 0.4396 1.0401 0.8895 0.069 Uiso 1 1 calc R U . . .
C7 C 0.3566(3) 1.1085(9) 0.9469(3) 0.037(2) Uani 1 1 d . . . . .
C8 C 0.3606(3) 1.0643(10) 0.9880(4) 0.047(3) Uani 1 1 d . . . . .
H8A H 0.3740 0.9995 0.9977 0.057 Uiso 1 1 calc R U . . .
C9 C 0.3452(4) 1.1156(12) 1.0145(4) 0.057(3) Uani 1 1 d . . . . .
H9A H 0.3481 1.0862 1.0427 0.068 Uiso 1 1 calc R U . . .
C10 C 0.3257(4) 1.2082(12) 1.0005(4) 0.058(4) Uani 1 1 d . . . . .
H10A H 0.3147 1.2418 1.0187 0.070 Uiso 1 1 calc R U . . .
C11 C 0.3221(4) 1.2532(11) 0.9597(4) 0.056(3) Uani 1 1 d . . . . .
H11A H 0.3090 1.3186 0.9503 0.067 Uiso 1 1 calc R U . . .
C12 C 0.3373(3) 1.2032(10) 0.9329(4) 0.042(3) Uani 1 1 d . . . . .
H12A H 0.3346 1.2336 0.9049 0.051 Uiso 1 1 calc R U . . .
C13 C 0.2909(2) 1.0196(8) 0.8551(3) 0.029(2) Uani 1 1 d . . . . .
C14 C 0.2848(3) 0.9678(9) 0.8894(3) 0.039(3) Uani 1 1 d . . . . .
H14A H 0.2969 0.9024 0.9017 0.046 Uiso 1 1 calc R U . . .
C15 C 0.2606(3) 1.0126(11) 0.9057(4) 0.046(3) Uani 1 1 d . . . . .
H15A H 0.2554 0.9754 0.9285 0.055 Uiso 1 1 calc R U . . .
C16 C 0.2440(3) 1.1110(11) 0.8892(4) 0.047(3) Uani 1 1 d . . . . .
H16A H 0.2278 1.1419 0.9008 0.057 Uiso 1 1 calc R U . . .
C17 C 0.2516(3) 1.1636(10) 0.8552(4) 0.042(3) Uani 1 1 d . . . . .
H17A H 0.2406 1.2313 0.8438 0.050 Uiso 1 1 calc R U . . .
C18 C 0.2747(2) 1.1192(8) 0.8381(3) 0.031(2) Uani 1 1 d . . . . .
H18A H 0.2798 1.1556 0.8150 0.037 Uiso 1 1 calc R U . . .
C19 C 0.3093(2) 0.9858(8) 0.7764(3) 0.026(2) Uani 1 1 d . . . . .
C20 C 0.3321(2) 1.0003(9) 0.7546(3) 0.032(2) Uani 1 1 d . . . . .
H20A H 0.3553 1.0178 0.7707 0.038 Uiso 1 1 calc R U . . .
C21 C 0.3219(3) 0.9898(9) 0.7089(3) 0.036(2) Uani 1 1 d . . . . .
H21A H 0.3378 1.0002 0.6938 0.043 Uiso 1 1 calc R U . . .
C22 C 0.2869(3) 0.9631(9) 0.6859(3) 0.034(2) Uani 1 1 d . . . . .
H22A H 0.2792 0.9537 0.6550 0.041 Uiso 1 1 calc R U . . .
C23 C 0.2642(3) 0.9509(8) 0.7079(3) 0.030(2) Uani 1 1 d . . . . .
H23A H 0.2409 0.9338 0.6921 0.037 Uiso 1 1 calc R U . . .
C24 C 0.2749(2) 0.9630(7) 0.7526(3) 0.027(2) Uani 1 1 d . . . . .
H24A H 0.2588 0.9559 0.7675 0.032 Uiso 1 1 calc R U . . .
C25 C 0.3295(2) 0.6754(8) 0.7849(3) 0.027(2) Uani 1 1 d . . . . .
C26 C 0.3123(3) 0.5798(8) 0.7659(3) 0.031(2) Uani 1 1 d . . . . .
H26A H 0.3000 0.5385 0.7806 0.038 Uiso 1 1 calc R U . . .
C27 C 0.3130(3) 0.5451(10) 0.7259(4) 0.045(3) Uani 1 1 d . . . . .
H27A H 0.3014 0.4791 0.7133 0.054 Uiso 1 1 calc R U . . .
C28 C 0.3304(3) 0.6048(9) 0.7038(4) 0.037(2) Uani 1 1 d . . . . .
H28A H 0.3302 0.5809 0.6758 0.045 Uiso 1 1 calc R U . . .
C29 C 0.3475(3) 0.6969(10) 0.7219(3) 0.040(3) Uani 1 1 d . . . . .
H29A H 0.3596 0.7373 0.7066 0.048 Uiso 1 1 calc R U . . .
C30 C 0.3478(3) 0.7337(9) 0.7628(4) 0.037(2) Uani 1 1 d . . . . .
H30A H 0.3603 0.7981 0.7756 0.045 Uiso 1 1 calc R U . . .
C31 C 0.2813(2) 0.7177(8) 0.8307(3) 0.028(2) Uani 1 1 d . . . . .
C32 C 0.2710(3) 0.7069(9) 0.8669(4) 0.035(2) Uani 1 1 d . . . . .
H32A H 0.2876 0.6930 0.8950 0.042 Uiso 1 1 calc R U . . .
C33 C 0.2370(3) 0.7162(9) 0.8622(4) 0.042(3) Uani 1 1 d . . . . .
H33A H 0.2300 0.7083 0.8872 0.050 Uiso 1 1 calc R U . . .
C34 C 0.2128(3) 0.7370(9) 0.8217(4) 0.042(3) Uani 1 1 d . . . . .
H34A H 0.1893 0.7454 0.8191 0.050 Uiso 1 1 calc R U . . .
C35 C 0.2222(3) 0.7458(8) 0.7849(4) 0.037(2) Uani 1 1 d . . . . .
H35A H 0.2054 0.7585 0.7569 0.044 Uiso 1 1 calc R U . . .
C36 C 0.2566(3) 0.7359(7) 0.7892(3) 0.031(2) Uani 1 1 d . . . . .
H36A H 0.2634 0.7414 0.7641 0.037 Uiso 1 1 calc R U . . .
C37 C 0.4204(3) 0.6085(9) 0.8851(4) 0.039(3) Uani 1 1 d . . . . .
C38 C 0.4177(3) 0.4997(10) 0.8714(4) 0.045(3) Uani 1 1 d . . . . .
H38A H 0.3979 0.4572 0.8695 0.054 Uiso 1 1 calc R U . . .
C39 C 0.4448(4) 0.4534(11) 0.8602(4) 0.056(3) Uani 1 1 d . . . . .
H39A H 0.4429 0.3796 0.8498 0.067 Uiso 1 1 calc R U . . .
C40 C 0.4737(4) 0.5127(13) 0.8641(4) 0.060(4) Uani 1 1 d . . . . .
H40A H 0.4922 0.4793 0.8577 0.072 Uiso 1 1 calc R U . . .
C41 C 0.4758(3) 0.6209(12) 0.8773(5) 0.057(3) Uani 1 1 d . . . . .
H41A H 0.4957 0.6627 0.8790 0.068 Uiso 1 1 calc R U . . .
C42 C 0.4501(3) 0.6694(11) 0.8878(4) 0.047(3) Uani 1 1 d . . . . .
H42A H 0.4521 0.7442 0.8971 0.056 Uiso 1 1 calc R U . . .
C43 C 0.4023(3) 0.5793(8) 0.9601(3) 0.035(2) Uani 1 1 d . . . . .
C44 C 0.3796(3) 0.5139(11) 0.9719(4) 0.053(3) Uani 1 1 d . . . . .
H44A H 0.3561 0.5110 0.9538 0.064 Uiso 1 1 calc R U . . .
C45 C 0.3911(4) 0.4521(12) 1.0105(4) 0.062(4) Uani 1 1 d . . . . .
H45A H 0.3756 0.4054 1.0182 0.074 Uiso 1 1 calc R U . . .
C46 C 0.4251(4) 0.4586(10) 1.0376(4) 0.053(3) Uani 1 1 d . . . . .
H46A H 0.4326 0.4187 1.0644 0.063 Uiso 1 1 calc R U . . .
C47 C 0.4480(4) 0.5227(9) 1.0258(4) 0.052(3) Uani 1 1 d . . . . .
H47A H 0.4715 0.5254 1.0440 0.062 Uiso 1 1 calc R U . . .
C48 C 0.4367(3) 0.5834(9) 0.9872(4) 0.043(3) Uani 1 1 d . . . . .
H48A H 0.4524 0.6281 0.9791 0.052 Uiso 1 1 calc R U . . .
C49 C 0.3591(2) 1.0755(8) 0.8577(3) 0.028(2) Uani 1 1 d . . . . .
H49A H 0.3498 1.1516 0.8542 0.034 Uiso 1 1 calc R U . . .
H49B H 0.3757 1.0701 0.8419 0.034 Uiso 1 1 calc R U . . .
C50 C 0.3477(3) 0.6178(8) 0.8775(3) 0.029(2) Uani 1 1 d . . . . .
H50A H 0.3491 0.5469 0.8631 0.035 Uiso 1 1 calc R U . . .
H50B H 0.3341 0.6055 0.8970 0.035 Uiso 1 1 calc R U . . .
Cl2A Cl 0.47691(13) 0.1655(5) 0.80933(18) 0.0400(12) Uani 0.5 1 d . . P A 1
C57A C 0.4071(7) 0.197(2) 0.7178(9) 0.039(2) Uani 0.5 1 d . . P B 1
C58A C 0.3960(6) 0.2939(19) 0.6946(9) 0.039(2) Uani 0.5 1 d . . P B 1
H58A H 0.4021 0.3092 0.6693 0.047 Uiso 0.5 1 calc R U P B 1
C59A C 0.3760(6) 0.3692(19) 0.7080(9) 0.039(2) Uani 0.5 1 d . . P B 1
H59A H 0.3669 0.4327 0.6908 0.047 Uiso 0.5 1 calc R U P B 1
C60A C 0.3692(6) 0.349(2) 0.7488(10) 0.039(2) Uani 0.5 1 d . . P B 1
H60A H 0.3572 0.4020 0.7598 0.047 Uiso 0.5 1 calc R U P B 1
C61A C 0.3803(7) 0.253(2) 0.7705(9) 0.039(2) Uani 0.5 1 d . . P B 1
H61A H 0.3750 0.2358 0.7961 0.047 Uiso 0.5 1 calc R U P B 1
C62A C 0.3995(6) 0.1813(18) 0.7552(8) 0.039(2) Uani 0.5 1 d . . P B 1
H62A H 0.4079 0.1163 0.7717 0.047 Uiso 0.5 1 calc R U P B 1
C51A C 0.4281(9) 0.139(3) 0.6473(13) 0.042(2) Uani 0.5 1 d . . P B 1
C52A C 0.4501(6) 0.188(2) 0.6303(8) 0.042(2) Uani 0.5 1 d . . P B 1
H52A H 0.4733 0.1991 0.6484 0.051 Uiso 0.5 1 calc R U P B 1
C53A C 0.4392(6) 0.224(2) 0.5860(7) 0.042(2) Uani 0.5 1 d . . P B 1
H53A H 0.4552 0.2599 0.5752 0.051 Uiso 0.5 1 calc R U P B 1
C54A C 0.4070(6) 0.209(2) 0.5592(9) 0.042(2) Uani 0.5 1 d . . P B 1
H54A H 0.4005 0.2316 0.5294 0.051 Uiso 0.5 1 calc R U P B 1
C55A C 0.3824(7) 0.159(2) 0.5751(9) 0.042(2) Uani 0.5 1 d . . P B 1
H55A H 0.3591 0.1534 0.5566 0.051 Uiso 0.5 1 calc R U P B 1
C56A C 0.3919(7) 0.120(2) 0.6157(8) 0.042(2) Uani 0.5 1 d . . P B 1
H56A H 0.3760 0.0802 0.6251 0.051 Uiso 0.5 1 calc R U P B 1
C63A C 0.4659(17) -0.118(6) 0.6594(15) 0.040(2) Uani 0.5 1 d . . P A 1
C64A C 0.4984(6) -0.099(2) 0.6570(9) 0.040(2) Uani 0.5 1 d . . P A 1
H64A H 0.5178 -0.0891 0.6828 0.047 Uiso 0.5 1 calc R U P A 1
C65A C 0.5018(6) -0.096(2) 0.6157(9) 0.040(2) Uani 0.5 1 d . . P A 1
H65A H 0.5237 -0.0825 0.6131 0.047 Uiso 0.5 1 calc R U P A 1
C66A C 0.4736(7) -0.111(2) 0.5788(9) 0.040(2) Uani 0.5 1 d . . P A 1
H66A H 0.4759 -0.1115 0.5506 0.047 Uiso 0.5 1 calc R U P A 1
C67A C 0.4420(7) -0.127(2) 0.5831(8) 0.040(2) Uani 0.5 1 d . . P A 1
H67A H 0.4225 -0.1357 0.5574 0.047 Uiso 0.5 1 calc R U P A 1
C68A C 0.4378(7) -0.130(2) 0.6231(9) 0.040(2) Uani 0.5 1 d . . P A 1
H68A H 0.4157 -0.1395 0.6254 0.047 Uiso 0.5 1 calc R U P A 1
H2IR H 0.4841 0.0920 0.7874 0.050 Uiso 0.5 1 d . . P C 2
O2 O 0.4965(6) 0.3478(17) 0.7829(8) 0.085(7) Uani 0.5 1 d . . P A 2
C2O C 0.5004(6) 0.268(2) 0.7699(8) 0.047(6) Uani 0.5 1 d . . P A 2
C02 C 0.5098(4) -0.0537(16) 0.7408(6) 0.025(4) Uani 0.5 1 d D . P A 2
C51 C 0.4333(12) 0.158(3) 0.6536(13) 0.055(3) Uani 0.5 1 d . . P B 2
C52 C 0.4475(8) 0.253(2) 0.6474(9) 0.055(3) Uani 0.5 1 d . . P B 2
H52B H 0.4647 0.2895 0.6706 0.067 Uiso 0.5 1 calc R U P B 2
C53 C 0.4357(8) 0.296(2) 0.6058(8) 0.055(3) Uani 0.5 1 d . . P B 2
H53B H 0.4458 0.3616 0.6001 0.067 Uiso 0.5 1 calc R U P B 2
C54 C 0.4103(9) 0.248(2) 0.5723(10) 0.055(3) Uani 0.5 1 d . . P B 2
H54B H 0.4023 0.2812 0.5441 0.067 Uiso 0.5 1 calc R U P B 2
C55 C 0.3962(9) 0.148(2) 0.5802(10) 0.055(3) Uani 0.5 1 d . . P B 2
H55B H 0.3789 0.1105 0.5575 0.067 Uiso 0.5 1 calc R U P B 2
C56 C 0.4088(9) 0.104(2) 0.6232(10) 0.055(3) Uani 0.5 1 d . . P B 2
H56B H 0.3998 0.0374 0.6301 0.067 Uiso 0.5 1 calc R U P B 2
C57 C 0.4183(6) 0.191(2) 0.7341(10) 0.044(3) Uani 0.5 1 d . . P B 2
C58 C 0.3950(7) 0.257(2) 0.7083(10) 0.044(3) Uani 0.5 1 d . . P B 2
H58B H 0.3923 0.2600 0.6780 0.053 Uiso 0.5 1 calc R U P B 2
C59 C 0.3729(6) 0.327(2) 0.7249(10) 0.044(3) Uani 0.5 1 d . . P B 2
H59B H 0.3574 0.3799 0.7075 0.053 Uiso 0.5 1 calc R U P B 2
C60 C 0.3771(7) 0.307(3) 0.7686(10) 0.044(3) Uani 0.5 1 d . . P B 2
H60B H 0.3625 0.3432 0.7815 0.053 Uiso 0.5 1 calc R U P B 2
C61 C 0.3999(6) 0.2420(19) 0.7917(9) 0.044(3) Uani 0.5 1 d . . P B 2
H61B H 0.4010 0.2328 0.8213 0.053 Uiso 0.5 1 calc R U P B 2
C62 C 0.4241(6) 0.1813(19) 0.7787(9) 0.044(3) Uani 0.5 1 d . . P B 2
H62B H 0.4422 0.1390 0.7982 0.053 Uiso 0.5 1 calc R U P B 2
C63 C 0.4658(18) -0.122(6) 0.6543(15) 0.045(3) Uani 0.5 1 d . . P A 2
C64 C 0.4904(7) -0.083(2) 0.6364(9) 0.045(3) Uani 0.5 1 d . . P A 2
H64B H 0.5113 -0.0520 0.6549 0.054 Uiso 0.5 1 calc R U P A 2
C65 C 0.4837(8) -0.092(2) 0.5915(9) 0.045(3) Uani 0.5 1 d . . P A 2
H65B H 0.5001 -0.0648 0.5792 0.054 Uiso 0.5 1 calc R U P A 2
C66 C 0.4544(8) -0.137(2) 0.5653(9) 0.045(3) Uani 0.5 1 d . . P A 2
H66B H 0.4504 -0.1414 0.5346 0.054 Uiso 0.5 1 calc R U P A 2
C67 C 0.4307(7) -0.177(2) 0.5808(8) 0.045(3) Uani 0.5 1 d . . P A 2
H67B H 0.4103 -0.2089 0.5611 0.054 Uiso 0.5 1 calc R U P A 2
C68 C 0.4353(7) -0.173(2) 0.6249(9) 0.045(3) Uani 0.5 1 d . . P A 2
H68B H 0.4186 -0.2039 0.6357 0.054 Uiso 0.5 1 calc R U P A 2
C69 C 0.4556(4) -0.2581(10) 0.7232(4) 0.053(3) Uani 1 1 d . . . . .
C70 C 0.4648(7) -0.3432(12) 0.7015(6) 0.108(8) Uani 1 1 d . . . . .
H70A H 0.4758 -0.3286 0.6807 0.130 Uiso 1 1 calc R U . . .
C71 C 0.4578(6) -0.4508(12) 0.7103(6) 0.094(7) Uani 1 1 d . . . . .
H71A H 0.4638 -0.5098 0.6949 0.113 Uiso 1 1 calc R U . . .
C72 C 0.4423(4) -0.4738(12) 0.7409(5) 0.069(4) Uani 1 1 d . . . . .
H72A H 0.4380 -0.5480 0.7470 0.083 Uiso 1 1 calc R U . . .
C73 C 0.4330(3) -0.3878(12) 0.7625(5) 0.056(3) Uani 1 1 d . . . . .
H73A H 0.4219 -0.4025 0.7832 0.068 Uiso 1 1 calc R U . . .
C74 C 0.4400(3) -0.2794(10) 0.7538(4) 0.050(3) Uani 1 1 d . . . . .
H74A H 0.4339 -0.2201 0.7689 0.060 Uiso 1 1 calc R U . . .
C75 C 0.4291(4) -0.0324(10) 0.7113(4) 0.056(4) Uani 1 1 d . . . . .
H75A H 0.4237 -0.0434 0.7386 0.067 Uiso 1 1 calc R U . . .
H75B H 0.4084 -0.0509 0.6860 0.067 Uiso 1 1 calc R U . . .
H1IR H 0.4067 0.8847 0.8856 0.082 Uiso 1 1 d . . . . .
H1C H 0.3595 0.8504 0.8314 0.144 Uiso 1 1 d . . . . .
H2C H 0.5169(3) -0.0779(15) 0.7160(9) 0.06(7) Uiso 0.5 1 d D . P . .
Cl12 Cl 0.2136(5) 1.6092(18) 0.9704(7) 0.077(4) Uani 0.2 1 d D . P . .
Cl11 Cl 0.2613(5) 1.4906(18) 0.9426(7) 0.077(4) Uani 0.2 1 d D . P . .
C1CL C 0.2256(14) 1.477(3) 0.959(3) 0.077(4) Uani 0.2 1 d D . P . .
H1CA H 0.2311 1.4293 0.9850 0.092 Uiso 0.2 1 calc R U P . .
H1CB H 0.2065 1.4424 0.9349 0.092 Uiso 0.2 1 calc R U P . .

loop_
_atom_site_aniso_label
_atom_site_aniso_U_11
_atom_site_aniso_U_22
_atom_site_aniso_U_33
_atom_site_aniso_U_23
_atom_site_aniso_U_13
_atom_site_aniso_U_12
Cl1 0.0446(15) 0.0346(14) 0.0352(14) 0.0016(11) 0.0084(12) -0.0006(12)
Cl3 0.0378(14) 0.0238(12) 0.0543(16) 0.0007(11) 0.0147(12) -0.0006(11)
Cl4 0.0315(13) 0.0355(14) 0.0390(14) 0.0034(11) 0.0074(11) 0.0017(11)
Cl5 0.105(6) 0.051(4) 0.051(4) 0.007(3) 0.052(4) 0.003(4)
Cl6 0.074(2) 0.081(2) 0.057(2) -0.0033(18) 0.0389(19) -0.0057(19)
Ir1 0.0285(2) 0.0244(2) 0.0251(2) -0.00075(15) -0.00253(16) -0.00185(16)
P1 0.0308(13) 0.0251(13) 0.0270(13) -0.0047(10) 0.0000(11) -0.0031(11)
O1 0.069(6) 0.049(5) 0.059(6) -0.003(4) -0.023(5) 0.004(5)
Cl5A 0.101(8) 0.107(8) 0.200(14) -0.034(8) 0.099(9) -0.005(6)
C01 0.033(5) 0.021(5) 0.026(5) -0.003(4) -0.003(4) -0.005(4)
C1 0.035(6) 0.026(5) 0.032(5) -0.003(4) -0.004(5) -0.005(4)
C1O 0.049(7) 0.032(6) 0.045(7) -0.004(5) -0.004(6) 0.003(5)
Ir2 0.0930(6) 0.0266(3) 0.0449(4) 0.000 0.0389(4) 0.000
P2 0.0266(12) 0.0208(12) 0.0250(12) -0.0006(10) 0.0026(10) -0.0002(10)
C2 0.052(8) 0.057(8) 0.071(9) -0.034(7) 0.030(7) -0.024(6)
P3 0.0270(12) 0.0216(12) 0.0244(12) -0.0011(10) 0.0017(10) -0.0017(10)
C3 0.080(11) 0.061(10) 0.120(14) -0.056(10) 0.056(11) -0.041(8)
P4 0.0326(14) 0.0263(13) 0.0259(13) 0.0017(10) 0.0001(11) -0.0007(11)
C4 0.044(7) 0.033(6) 0.059(8) -0.009(5) 0.010(6) -0.011(5)
P5 0.080(2) 0.0313(16) 0.058(2) 0.0023(14) 0.0475(19) 0.0056(15)
C5 0.030(6) 0.057(8) 0.084(10) -0.018(7) 0.014(6) -0.014(6)
P6 0.078(2) 0.0309(16) 0.0313(15) -0.0019(12) -0.0021(15) 0.0011(15)
C6 0.040(7) 0.052(8) 0.073(9) -0.028(7) 0.010(6) -0.009(6)
C7 0.042(6) 0.036(6) 0.027(5) -0.008(4) 0.006(5) -0.011(5)
C8 0.058(7) 0.044(7) 0.036(6) -0.006(5) 0.009(6) -0.004(6)
C9 0.073(9) 0.061(9) 0.042(7) -0.005(6) 0.026(7) -0.007(7)
C10 0.068(9) 0.061(9) 0.053(8) -0.020(7) 0.029(7) -0.003(7)
C11 0.060(8) 0.047(7) 0.057(8) -0.009(6) 0.014(7) 0.009(6)
C12 0.045(6) 0.043(7) 0.035(6) -0.013(5) 0.008(5) -0.001(5)
C13 0.029(5) 0.030(5) 0.024(5) -0.005(4) 0.005(4) -0.009(4)
C14 0.043(6) 0.036(6) 0.033(6) 0.001(5) 0.007(5) 0.001(5)
C15 0.050(7) 0.054(8) 0.040(6) -0.001(6) 0.023(6) -0.016(6)
C16 0.042(7) 0.055(8) 0.048(7) -0.011(6) 0.019(6) 0.000(6)
C17 0.039(6) 0.037(6) 0.047(7) 0.000(5) 0.012(5) 0.004(5)
C18 0.025(5) 0.034(6) 0.031(5) -0.001(4) 0.007(4) -0.002(4)
C19 0.024(5) 0.025(5) 0.026(5) 0.000(4) 0.003(4) 0.002(4)
C20 0.020(5) 0.036(6) 0.036(6) 0.000(4) 0.004(4) 0.001(4)
C21 0.032(5) 0.040(6) 0.036(6) 0.004(5) 0.011(5) 0.003(5)
C22 0.039(6) 0.033(6) 0.026(5) -0.002(4) 0.005(4) 0.004(5)
C23 0.031(5) 0.022(5) 0.031(5) -0.001(4) 0.002(4) -0.001(4)
C24 0.024(5) 0.020(5) 0.033(5) -0.001(4) 0.004(4) 0.002(4)
C25 0.023(5) 0.031(5) 0.021(5) 0.002(4) 0.000(4) -0.001(4)
C26 0.034(5) 0.030(5) 0.038(6) -0.004(4) 0.021(5) -0.007(4)
C27 0.053(7) 0.036(6) 0.050(7) -0.014(5) 0.022(6) -0.013(5)
C28 0.032(6) 0.046(7) 0.034(6) -0.009(5) 0.012(5) -0.001(5)
C29 0.040(6) 0.051(7) 0.033(6) 0.006(5) 0.019(5) 0.000(5)
C30 0.031(5) 0.031(6) 0.045(6) -0.001(5) 0.006(5) -0.006(4)
C31 0.031(5) 0.019(5) 0.034(5) -0.005(4) 0.009(4) -0.002(4)
C32 0.037(6) 0.034(6) 0.037(6) -0.002(5) 0.016(5) -0.007(5)
C33 0.052(7) 0.041(6) 0.042(6) -0.005(5) 0.026(6) -0.007(5)
C34 0.029(5) 0.030(6) 0.064(8) -0.003(5) 0.013(5) 0.004(5)
C35 0.033(6) 0.028(5) 0.044(6) -0.002(5) 0.006(5) 0.006(4)
C36 0.034(5) 0.017(5) 0.036(6) -0.002(4) 0.005(4) -0.002(4)
C37 0.040(6) 0.035(6) 0.038(6) 0.008(5) 0.008(5) 0.009(5)
C38 0.051(7) 0.041(7) 0.042(6) 0.001(5) 0.013(6) 0.008(6)
C39 0.070(9) 0.046(7) 0.053(8) 0.004(6) 0.025(7) 0.014(7)
C40 0.051(8) 0.078(10) 0.052(8) 0.006(7) 0.018(6) 0.017(7)
C41 0.028(6) 0.073(10) 0.063(8) -0.002(7) 0.008(6) 0.012(6)
C42 0.038(6) 0.050(7) 0.044(7) 0.001(5) 0.003(5) 0.008(5)
C43 0.044(6) 0.024(5) 0.031(5) 0.002(4) 0.006(5) 0.000(5)
C44 0.050(7) 0.052(8) 0.039(7) 0.013(6) -0.009(6) -0.003(6)
C45 0.077(10) 0.055(8) 0.046(7) 0.018(6) 0.010(7) -0.014(7)
C46 0.078(9) 0.035(6) 0.029(6) 0.006(5) -0.003(6) -0.002(6)
C47 0.067(8) 0.029(6) 0.035(6) -0.001(5) -0.013(6) 0.002(6)
C48 0.049(7) 0.029(6) 0.039(6) 0.004(5) -0.002(5) 0.004(5)
C49 0.028(5) 0.024(5) 0.029(5) -0.004(4) 0.004(4) -0.005(4)
C50 0.030(5) 0.023(5) 0.027(5) 0.001(4) -0.001(4) -0.002(4)
Cl2A 0.034(3) 0.045(3) 0.040(3) -0.010(2) 0.012(2) -0.004(2)
C57A 0.039(5) 0.029(5) 0.055(7) 0.003(5) 0.024(5) 0.004(4)
C58A 0.039(5) 0.029(5) 0.055(7) 0.003(5) 0.024(5) 0.004(4)
C59A 0.039(5) 0.029(5) 0.055(7) 0.003(5) 0.024(5) 0.004(4)
C60A 0.039(5) 0.029(5) 0.055(7) 0.003(5) 0.024(5) 0.004(4)
C61A 0.039(5) 0.029(5) 0.055(7) 0.003(5) 0.024(5) 0.004(4)
C62A 0.039(5) 0.029(5) 0.055(7) 0.003(5) 0.024(5) 0.004(4)
C51A 0.037(5) 0.046(6) 0.043(6) 0.004(5) 0.012(5) 0.004(5)
C52A 0.037(5) 0.046(6) 0.043(6) 0.004(5) 0.012(5) 0.004(5)
C53A 0.037(5) 0.046(6) 0.043(6) 0.004(5) 0.012(5) 0.004(5)
C54A 0.037(5) 0.046(6) 0.043(6) 0.004(5) 0.012(5) 0.004(5)
C55A 0.037(5) 0.046(6) 0.043(6) 0.004(5) 0.012(5) 0.004(5)
C56A 0.037(5) 0.046(6) 0.043(6) 0.004(5) 0.012(5) 0.004(5)
C63A 0.035(5) 0.047(6) 0.037(6) 0.005(5) 0.012(5) 0.004(4)
C64A 0.035(5) 0.047(6) 0.037(6) 0.005(5) 0.012(5) 0.004(4)
C65A 0.035(5) 0.047(6) 0.037(6) 0.005(5) 0.012(5) 0.004(4)
C66A 0.035(5) 0.047(6) 0.037(6) 0.005(5) 0.012(5) 0.004(4)
C67A 0.035(5) 0.047(6) 0.037(6) 0.005(5) 0.012(5) 0.004(4)
C68A 0.035(5) 0.047(6) 0.037(6) 0.005(5) 0.012(5) 0.004(4)
O2 0.086(16) 0.046(12) 0.103(17) -0.027(12) 0.007(13) 0.023(11)
C2O 0.032(12) 0.057(16) 0.046(12) -0.018(11) 0.006(11) -0.003(11)
C02 0.011(8) 0.027(10) 0.037(11) -0.001(8) 0.007(7) 0.001(7)
C51 0.075(9) 0.042(6) 0.049(7) 0.006(5) 0.021(6) 0.018(6)
C52 0.075(9) 0.042(6) 0.049(7) 0.006(5) 0.021(6) 0.018(6)
C53 0.075(9) 0.042(6) 0.049(7) 0.006(5) 0.021(6) 0.018(6)
C54 0.075(9) 0.042(6) 0.049(7) 0.006(5) 0.021(6) 0.018(6)
C55 0.075(9) 0.042(6) 0.049(7) 0.006(5) 0.021(6) 0.018(6)
C56 0.075(9) 0.042(6) 0.049(7) 0.006(5) 0.021(6) 0.018(6)
C57 0.035(5) 0.039(6) 0.065(7) -0.003(6) 0.025(5) -0.004(5)
C58 0.035(5) 0.039(6) 0.065(7) -0.003(6) 0.025(5) -0.004(5)
C59 0.035(5) 0.039(6) 0.065(7) -0.003(6) 0.025(5) -0.004(5)
C60 0.035(5) 0.039(6) 0.065(7) -0.003(6) 0.025(5) -0.004(5)
C61 0.035(5) 0.039(6) 0.065(7) -0.003(6) 0.025(5) -0.004(5)
C62 0.035(5) 0.039(6) 0.065(7) -0.003(6) 0.025(5) -0.004(5)
C63 0.046(6) 0.048(6) 0.033(5) -0.002(5) 0.004(5) -0.003(5)
C64 0.046(6) 0.048(6) 0.033(5) -0.002(5) 0.004(5) -0.003(5)
C65 0.046(6) 0.048(6) 0.033(5) -0.002(5) 0.004(5) -0.003(5)
C66 0.046(6) 0.048(6) 0.033(5) -0.002(5) 0.004(5) -0.003(5)
C67 0.046(6) 0.048(6) 0.033(5) -0.002(5) 0.004(5) -0.003(5)
C68 0.046(6) 0.048(6) 0.033(5) -0.002(5) 0.004(5) -0.003(5)
C69 0.084(10) 0.037(7) 0.044(7) 0.004(5) 0.029(7) 0.015(6)
C70 0.23(3) 0.039(8) 0.100(14) -0.011(8) 0.109(17) -0.018(12)
C71 0.166(19) 0.031(7) 0.121(15) 0.014(8) 0.097(15) 0.033(10)
C72 0.091(11) 0.041(8) 0.083(11) 0.015(7) 0.039(9) 0.015(8)
C73 0.048(7) 0.060(9) 0.060(8) 0.008(7) 0.017(6) 0.007(6)
C74 0.053(7) 0.039(7) 0.054(8) 0.000(6) 0.011(6) 0.003(6)
C75 0.099(11) 0.034(6) 0.052(7) -0.003(6) 0.048(8) -0.003(7)
Cl12 0.067(8) 0.084(9) 0.092(10) 0.027(8) 0.043(8) 0.032(7)
Cl11 0.067(8) 0.084(9) 0.092(10) 0.027(8) 0.043(8) 0.032(7)
C1CL 0.067(8) 0.084(9) 0.092(10) 0.027(8) 0.043(8) 0.032(7)

loop_
_atom_type_symbol
_atom_type_description
_atom_type_scat_dispersion_real
_atom_type_scat_dispersion_imag
_atom_type_scat_source
C C 0.0033 0.0016 'International Tables Vol C Tables 4.2.6.8 and 6.1.1.4'
H H 0.0000 0.0000 'International Tables Vol C Tables 4.2.6.8 and 6.1.1.4'
O O 0.0106 0.0060 'International Tables Vol C Tables 4.2.6.8 and 6.1.1.4'
P P 0.1023 0.0942 'International Tables Vol C Tables 4.2.6.8 and 6.1.1.4'
Cl Cl 0.1484 0.1585 'International Tables Vol C Tables 4.2.6.8 and 6.1.1.4'
Ir Ir -1.4442 7.9887 'International Tables Vol C Tables 4.2.6.8 and 6.1.1.4'

loop_
_geom_angle_atom_site_label_1
_geom_angle_atom_site_label_2
_geom_angle_atom_site_label_3
_geom_angle
_geom_angle_site_symmetry_1
_geom_angle_site_symmetry_3
C1O Ir1 C01 170.2(5) . .
C1O Ir1 P1 90.7(4) . .
C01 Ir1 P1 86.2(3) . .
C1O Ir1 P4 96.7(4) . .
C01 Ir1 P4 85.7(3) . .
P1 Ir1 P4 170.92(9) . .
C1O Ir1 Cl1 95.9(4) . .
C01 Ir1 Cl1 93.8(3) . .
P1 Ir1 Cl1 102.31(9) . .
P4 Ir1 Cl1 82.28(9) . .
C1O Ir1 H1IR 95.8 . .
C01 Ir1 H1IR 74.5 . .
P1 Ir1 H1IR 79.3 . .
P4 Ir1 H1IR 94.6 . .
Cl1 Ir1 H1IR 168.1 . .
C7 P1 C49 109.2(5) . .
C7 P1 C1 104.4(5) . .
C49 P1 C1 103.0(5) . .
C7 P1 Ir1 118.0(4) . .
C49 P1 Ir1 104.9(3) . .
C1 P1 Ir1 116.3(4) . .
P2 C01 P3 120.6(5) . .
P2 C01 Ir1 115.7(5) . .
P3 C01 Ir1 115.6(5) . .
P2 C01 H1C 96.1 . .
P3 C01 H1C 95.0 . .
Ir1 C01 H1C 107.7 . .
C2 C1 C6 118.8(11) . .
C2 C1 P1 122.1(9) . .
C6 C1 P1 118.9(8) . .
O1 C1O Ir1 175.6(13) . .
C2O Ir2 C2O 39.6(16) . 2_656
C2O Ir2 C02 166.7(9) . .
C2O Ir2 C02 147.3(9) 2_656 .
C2O Ir2 C02 147.3(9) . 2_656
C2O Ir2 C02 166.7(9) 2_656 2_656
C02 Ir2 C02 30.6(10) . 2_656
C2O Ir2 P5 87.6(7) . 2_656
C2O Ir2 P5 97.7(7) 2_656 2_656
C02 Ir2 P5 80.3(5) . 2_656
C02 Ir2 P5 94.3(5) 2_656 2_656
C2O Ir2 P5 97.7(7) . .
C2O Ir2 P5 87.6(7) 2_656 .
C02 Ir2 P5 94.3(5) . .
C02 Ir2 P5 80.3(5) 2_656 .
P5 Ir2 P5 174.40(16) 2_656 .
P5 Ir2 Cl2A 98.36(14) 2_656 .
P5 Ir2 Cl2A 82.87(14) . .
P5 Ir2 Cl2A 82.87(14) 2_656 2_656
P5 Ir2 Cl2A 98.37(14) . 2_656
Cl2A Ir2 Cl2A 154.7(3) . 2_656
C2O Ir2 H2IR 84.5 . .
C2O Ir2 H2IR 120.3 2_656 .
C02 Ir2 H2IR 92.1 . .
C02 Ir2 H2IR 63.0 2_656 .
P5 Ir2 H2IR 98.6 2_656 .
P5 Ir2 H2IR 80.1 . .
C49 P2 C19 110.3(5) . .
C49 P2 C13 106.2(5) . .
C19 P2 C13 108.8(4) . .
C49 P2 C01 100.2(5) . .
C19 P2 C01 110.3(5) . .
C13 P2 C01 120.6(5) . .
C1 C2 C3 119.8(12) . .
C1 C2 H2A 120.1 . .
C3 C2 H2A 120.1 . .
C25 P3 C50 108.5(5) . .
C25 P3 C31 107.7(4) . .
C50 P3 C31 107.6(5) . .
C25 P3 C01 110.8(5) . .
C50 P3 C01 107.7(4) . .
C31 P3 C01 114.4(5) . .
C4 C3 C2 121.2(12) . .
C4 C3 H3A 119.4 . .
C2 C3 H3A 119.4 . .
C37 P4 C50 108.1(5) . .
C37 P4 C43 100.5(5) . .
C50 P4 C43 105.2(5) . .
C37 P4 Ir1 119.6(4) . .
C50 P4 Ir1 105.8(3) . .
C43 P4 Ir1 116.6(3) . .
C3 C4 C5 119.5(12) . .
C3 C4 H4A 120.2 . .
C5 C4 H4A 120.2 . .
C51 P5 C57 110.5(17) . .
C51 P5 C75 114.3(12) . .
C57 P5 C75 105.5(10) . .
C75 P5 C51A 104.6(11) . .
C75 P5 C57A 105.3(10) . .
C51A P5 C57A 96.1(15) . .
C51 P5 Ir2 112.6(15) . .
C57 P5 Ir2 108.0(9) . .
C75 P5 Ir2 105.4(5) . .
C51A P5 Ir2 119.4(11) . .
C57A P5 Ir2 124.0(8) . .
C4 C5 C6 120.1(13) . .
C4 C5 H5A 119.9 . .
C6 C5 H5A 119.9 . .
C63A P6 C75 107(2) . .
C02 P6 C75 90.0(8) 2_656 .
C63A P6 C69 107(3) . .
C02 P6 C69 110.4(8) 2_656 .
C75 P6 C69 110.0(6) . .
C02 P6 C63 131(2) 2_656 .
C75 P6 C63 108(2) . .
C69 P6 C63 105(2) . .
C02 P6 C02 35.6(11) 2_656 .
C75 P6 C02 114.4(7) . .
C69 P6 C02 119.9(7) . .
C63 P6 C02 97(2) . .
C5 C6 C1 120.4(12) . .
C5 C6 H6A 119.8 . .
C1 C6 H6A 119.8 . .
C12 C7 C8 120.3(11) . .
C12 C7 P1 121.8(9) . .
C8 C7 P1 117.6(9) . .
C9 C8 C7 119.3(12) . .
C9 C8 H8A 120.3 . .
C7 C8 H8A 120.3 . .
C10 C9 C8 120.7(13) . .
C10 C9 H9A 119.7 . .
C8 C9 H9A 119.7 . .
C9 C10 C11 119.9(12) . .
C9 C10 H10A 120.0 . .
C11 C10 H10A 120.0 . .
C12 C11 C10 120.2(13) . .
C12 C11 H11A 119.9 . .
C10 C11 H11A 119.9 . .
C11 C12 C7 119.6(12) . .
C11 C12 H12A 120.2 . .
C7 C12 H12A 120.2 . .
C14 C13 C18 121.2(10) . .
C14 C13 P2 122.7(8) . .
C18 C13 P2 115.3(7) . .
C13 C14 C15 118.8(11) . .
C13 C14 H14A 120.6 . .
C15 C14 H14A 120.6 . .
C16 C15 C14 121.0(11) . .
C16 C15 H15A 119.5 . .
C14 C15 H15A 119.5 . .
C15 C16 C17 118.7(11) . .
C15 C16 H16A 120.6 . .
C17 C16 H16A 120.6 . .
C18 C17 C16 120.9(11) . .
C18 C17 H17A 119.5 . .
C16 C17 H17A 119.5 . .
C17 C18 C13 119.2(10) . .
C17 C18 H18A 120.4 . .
C13 C18 H18A 120.4 . .
C20 C19 C24 119.4(9) . .
C20 C19 P2 119.6(7) . .
C24 C19 P2 120.6(8) . .
C19 C20 C21 121.5(9) . .
C19 C20 H20A 119.3 . .
C21 C20 H20A 119.3 . .
C20 C21 C22 117.4(10) . .
C20 C21 H21A 121.3 . .
C22 C21 H21A 121.3 . .
C23 C22 C21 120.7(9) . .
C23 C22 H22A 119.7 . .
C21 C22 H22A 119.7 . .
C22 C23 C24 120.4(9) . .
C22 C23 H23A 119.8 . .
C24 C23 H23A 119.8 . .
C23 C24 C19 120.6(9) . .
C23 C24 H24A 119.7 . .
C19 C24 H24A 119.7 . .
C26 C25 C30 118.8(9) . .
C26 C25 P3 117.7(7) . .
C30 C25 P3 123.5(8) . .
C27 C26 C25 120.1(9) . .
C27 C26 H26A 120.0 . .
C25 C26 H26A 120.0 . .
C26 C27 C28 120.7(10) . .
C26 C27 H27A 119.6 . .
C28 C27 H27A 119.6 . .
C29 C28 C27 120.1(10) . .
C29 C28 H28A 120.0 . .
C27 C28 H28A 120.0 . .
C28 C29 C30 120.7(10) . .
C28 C29 H29A 119.7 . .
C30 C29 H29A 119.7 . .
C25 C30 C29 119.6(10) . .
C25 C30 H30A 120.2 . .
C29 C30 H30A 120.2 . .
C32 C31 C36 119.6(10) . .
C32 C31 P3 121.1(8) . .
C36 C31 P3 119.1(8) . .
C33 C32 C31 119.9(10) . .
C33 C32 H32A 120.1 . .
C31 C32 H32A 120.1 . .
C32 C33 C34 120.6(11) . .
C32 C33 H33A 119.7 . .
C34 C33 H33A 119.7 . .
C35 C34 C33 120.7(10) . .
C35 C34 H34A 119.7 . .
C33 C34 H34A 119.7 . .
C34 C35 C36 119.1(10) . .
C34 C35 H35A 120.5 . .
C36 C35 H35A 120.5 . .
C35 C36 C31 120.1(10) . .
C35 C36 H36A 120.0 . .
C31 C36 H36A 120.0 . .
C38 C37 C42 119.5(11) . .
C38 C37 P4 119.7(9) . .
C42 C37 P4 119.5(9) . .
C37 C38 C39 118.5(12) . .
C37 C38 H38A 120.8 . .
C39 C38 H38A 120.8 . .
C40 C39 C38 121.1(13) . .
C40 C39 H39A 119.4 . .
C38 C39 H39A 119.4 . .
C39 C40 C41 119.6(13) . .
C39 C40 H40A 120.2 . .
C41 C40 H40A 120.2 . .
C42 C41 C40 121.2(14) . .
C42 C41 H41A 119.4 . .
C40 C41 H41A 119.4 . .
C41 C42 C37 120.0(13) . .
C41 C42 H42A 120.0 . .
C37 C42 H42A 120.0 . .
C44 C43 C48 119.3(10) . .
C44 C43 P4 124.3(8) . .
C48 C43 P4 116.3(8) . .
C43 C44 C45 119.9(12) . .
C43 C44 H44A 120.0 . .
C45 C44 H44A 120.0 . .
C46 C45 C44 120.2(13) . .
C46 C45 H45A 119.9 . .
C44 C45 H45A 119.9 . .
C47 C46 C45 120.3(11) . .
C47 C46 H46A 119.9 . .
C45 C46 H46A 119.9 . .
C46 C47 C48 119.5(12) . .
C46 C47 H47A 120.2 . .
C48 C47 H47A 120.2 . .
C47 C48 C43 120.7(12) . .
C47 C48 H48A 119.7 . .
C43 C48 H48A 119.7 . .
P2 C49 P1 109.1(5) . .
P2 C49 H49A 109.9 . .
P1 C49 H49A 109.9 . .
P2 C49 H49B 109.9 . .
P1 C49 H49B 109.9 . .
H49A C49 H49B 108.3 . .
P3 C50 P4 111.6(5) . .
P3 C50 H50A 109.3 . .
P4 C50 H50A 109.3 . .
P3 C50 H50B 109.3 . .
P4 C50 H50B 109.3 . .
H50A C50 H50B 108.0 . .
C62A C57A C58A 118(3) . .
C62A C57A P5 120(2) . .
C58A C57A P5 120.2(19) . .
C57A C58A C59A 120(3) . .
C57A C58A H58A 119.8 . .
C59A C58A H58A 119.8 . .
C58A C59A C60A 119(2) . .
C58A C59A H59A 120.3 . .
C60A C59A H59A 120.3 . .
C61A C60A C59A 118(2) . .
C61A C60A H60A 120.8 . .
C59A C60A H60A 120.8 . .
C60A C61A C62A 119(2) . .
C60A C61A H61A 120.3 . .
C62A C61A H61A 120.3 . .
C57A C62A C61A 124(2) . .
C57A C62A H62A 117.9 . .
C61A C62A H62A 117.9 . .
C52A C51A C56A 116(3) . .
C52A C51A P5 120(2) . .
C56A C51A P5 124(2) . .
C51A C52A C53A 121(3) . .
C51A C52A H52A 119.3 . .
C53A C52A H52A 119.3 . .
C54A C53A C52A 121(2) . .
C54A C53A H53A 119.4 . .
C52A C53A H53A 119.4 . .
C53A C54A C55A 120(2) . .
C53A C54A H54A 119.9 . .
C55A C54A H54A 119.9 . .
C56A C55A C54A 120(2) . .
C56A C55A H55A 120.0 . .
C54A C55A H55A 120.0 . .
C55A C56A C51A 121(3) . .
C55A C56A H56A 119.6 . .
C51A C56A H56A 119.6 . .
C68A C63A C64A 122(4) . .
C68A C63A P6 123(4) . .
C64A C63A P6 115(4) . .
C65A C64A C63A 118(3) . .
C65A C64A H64A 120.9 . .
C63A C64A H64A 120.9 . .
C66A C65A C64A 120(2) . .
C66A C65A H65A 120.0 . .
C64A C65A H65A 120.0 . .
C67A C66A C65A 119(2) . .
C67A C66A H66A 120.3 . .
C65A C66A H66A 120.3 . .
C68A C67A C66A 122(2) . .
C68A C67A H67A 118.9 . .
C66A C67A H67A 118.9 . .
C63A C68A C67A 118(3) . .
C63A C68A H68A 120.9 . .
C67A C68A H68A 120.9 . .
O2 C2O C2O 116(2) . 2_656
O2 C2O Ir2 169(3) . .
C2O C2O Ir2 70.2(8) 2_656 .
C02 C02 P6 83.2(18) 2_656 2_656
C02 C02 P6 61.2(14) 2_656 .
P6 C02 P6 116.9(10) 2_656 .
C02 C02 Ir2 74.7(5) 2_656 .
P6 C02 Ir2 113.9(10) 2_656 .
P6 C02 Ir2 104.9(8) . .
C02 C02 H2C 150(2) 2_656 .
P6 C02 H2C 109(2) 2_656 .
P6 C02 H2C 89.5(13) . .
Ir2 C02 H2C 121.0(18) . .
C56 C51 C52 125(4) . .
C56 C51 P5 115(3) . .
C52 C51 P5 119(3) . .
C51 C52 C53 116(3) . .
C51 C52 H52B 121.9 . .
C53 C52 H52B 121.9 . .
C54 C53 C52 123(3) . .
C54 C53 H53B 118.4 . .
C52 C53 H53B 118.4 . .
C53 C54 C55 119(3) . .
C53 C54 H54B 120.7 . .
C55 C54 H54B 120.7 . .
C54 C55 C56 118(3) . .
C54 C55 H55B 121.2 . .
C56 C55 H55B 121.2 . .
C51 C56 C55 119(3) . .
C51 C56 H56B 120.5 . .
C55 C56 H56B 120.5 . .
C58 C57 C62 123(3) . .
C58 C57 P5 115(2) . .
C62 C57 P5 122(2) . .
C57 C58 C59 122(3) . .
C57 C58 H58B 119.0 . .
C59 C58 H58B 119.0 . .
C60 C59 C58 113(3) . .
C60 C59 H59B 123.3 . .
C58 C59 H59B 123.3 . .
C61 C60 C59 121(3) . .
C61 C60 H60B 119.3 . .
C59 C60 H60B 119.3 . .
C60 C61 C62 128(3) . .
C60 C61 H61B 116.2 . .
C62 C61 H61B 116.2 . .
C57 C62 C61 112(2) . .
C57 C62 H62B 123.9 . .
C61 C62 H62B 123.9 . .
C64 C63 C68 118(3) . .
C64 C63 P6 132(4) . .
C68 C63 P6 110(4) . .
C65 C64 C63 119(3) . .
C65 C64 H64B 120.3 . .
C63 C64 H64B 120.3 . .
C66 C65 C64 121(3) . .
C66 C65 H65B 119.7 . .
C64 C65 H65B 119.7 . .
C67 C66 C65 122(3) . .
C67 C66 H66B 118.9 . .
C65 C66 H66B 118.9 . .
C66 C67 C68 121(3) . .
C66 C67 H67B 119.4 . .
C68 C67 H67B 119.4 . .
C67 C68 C63 119(3) . .
C67 C68 H68B 120.5 . .
C63 C68 H68B 120.5 . .
C70 C69 C74 120.4(13) . .
C70 C69 P6 119.7(11) . .
C74 C69 P6 119.9(9) . .
C69 C70 C71 119.2(16) . .
C69 C70 H70A 120.4 . .
C71 C70 H70A 120.4 . .
C72 C71 C70 121.2(14) . .
C72 C71 H71A 119.4 . .
C70 C71 H71A 119.4 . .
C73 C72 C71 119.2(14) . .
C73 C72 H72A 120.4 . .
C71 C72 H72A 120.4 . .
C72 C73 C74 119.9(14) . .
C72 C73 H73A 120.0 . .
C74 C73 H73A 120.0 . .
C69 C74 C73 120.0(12) . .
C69 C74 H74A 120.0 . .
C73 C74 H74A 120.0 . .
P6 C75 P5 108.1(7) . .
P6 C75 H75A 110.1 . .
P5 C75 H75A 110.1 . .
P6 C75 H75B 110.1 . .
P5 C75 H75B 110.1 . .
H75A C75 H75B 108.4 . .
Cl11 C1CL Cl12 108.0(19) . .
Cl11 C1CL H1CA 110.1 . .
Cl12 C1CL H1CA 110.1 . .
Cl11 C1CL H1CB 110.1 . .
Cl12 C1CL H1CB 110.1 . .
H1CA C1CL H1CB 108.4 . .

loop_
_geom_bond_atom_site_label_1
_geom_bond_atom_site_label_2
_geom_bond_distance
_geom_bond_site_symmetry_2
Cl1 Ir1 2.500(3) .
Ir1 C1O 1.861(12) .
Ir1 C01 2.198(9) .
Ir1 P1 2.335(3) .
Ir1 P4 2.347(3) .
Ir1 H1IR 1.5984 .
P1 C7 1.810(12) .
P1 C49 1.814(10) .
P1 C1 1.820(11) .
O1 C1O 1.157(14) .
C01 P2 1.800(10) .
C01 P3 1.823(9) .
C01 H1C 0.9934 .
C1 C2 1.364(16) .
C1 C6 1.389(18) .
Ir2 C2O 1.89(3) .
Ir2 C2O 1.89(3) 2_656
Ir2 C02 2.190(19) .
Ir2 C02 2.190(19) 2_656
Ir2 P5 2.344(4) 2_656
Ir2 P5 2.344(4) .
Ir2 Cl2A 2.479(5) .
Ir2 Cl2A 2.479(5) 2_656
Ir2 H2IR 1.6010 .
P2 C49 1.797(9) .
P2 C19 1.798(10) .
P2 C13 1.799(10) .
C2 C3 1.400(18) .
C2 H2A 0.9500 .
P3 C25 1.795(10) .
P3 C50 1.805(9) .
P3 C31 1.808(10) .
C3 C4 1.347(19) .
C3 H3A 0.9500 .
P4 C37 1.808(12) .
P4 C50 1.821(10) .
P4 C43 1.826(10) .
C4 C5 1.373(18) .
C4 H4A 0.9500 .
P5 C51 1.75(4) .
P5 C57 1.78(3) .
P5 C75 1.833(12) .
P5 C51A 1.86(4) .
P5 C57A 1.89(3) .
C5 C6 1.384(17) .
C5 H5A 0.9500 .
P6 C63A 1.72(4) .
P6 C02 1.743(19) 2_656
P6 C75 1.781(14) .
P6 C69 1.789(13) .
P6 C63 1.88(5) .
P6 C02 1.975(18) .
C6 H6A 0.9500 .
C7 C12 1.383(16) .
C7 C8 1.390(16) .
C8 C9 1.380(18) .
C8 H8A 0.9500 .
C9 C10 1.36(2) .
C9 H9A 0.9500 .
C10 C11 1.391(19) .
C10 H10A 0.9500 .
C11 C12 1.375(17) .
C11 H11A 0.9500 .
C12 H12A 0.9500 .
C13 C14 1.372(15) .
C13 C18 1.399(14) .
C14 C15 1.391(16) .
C14 H14A 0.9500 .
C15 C16 1.390(18) .
C15 H15A 0.9500 .
C16 C17 1.397(17) .
C16 H16A 0.9500 .
C17 C18 1.366(15) .
C17 H17A 0.9500 .
C18 H18A 0.9500 .
C19 C20 1.369(14) .
C19 C24 1.395(13) .
C20 C21 1.401(15) .
C20 H20A 0.9500 .
C21 C22 1.424(15) .
C21 H21A 0.9500 .
C22 C23 1.364(15) .
C22 H22A 0.9500 .
C23 C24 1.372(14) .
C23 H23A 0.9500 .
C24 H24A 0.9500 .
C25 C26 1.389(14) .
C25 C30 1.394(15) .
C26 C27 1.373(15) .
C26 H26A 0.9500 .
C27 C28 1.377(16) .
C27 H27A 0.9500 .
C28 C29 1.346(16) .
C28 H28A 0.9500 .
C29 C30 1.397(15) .
C29 H29A 0.9500 .
C30 H30A 0.9500 .
C31 C32 1.380(14) .
C31 C36 1.403(14) .
C32 C33 1.370(16) .
C32 H32A 0.9500 .
C33 C34 1.380(17) .
C33 H33A 0.9500 .
C34 C35 1.379(16) .
C34 H34A 0.9500 .
C35 C36 1.385(15) .
C35 H35A 0.9500 .
C36 H36A 0.9500 .
C37 C38 1.384(16) .
C37 C42 1.409(17) .
C38 C39 1.408(18) .
C38 H38A 0.9500 .
C39 C40 1.36(2) .
C39 H39A 0.9500 .
C40 C41 1.37(2) .
C40 H40A 0.9500 .
C41 C42 1.358(17) .
C41 H41A 0.9500 .
C42 H42A 0.9500 .
C43 C44 1.379(17) .
C43 C48 1.396(16) .
C44 C45 1.394(17) .
C44 H44A 0.9500 .
C45 C46 1.386(19) .
C45 H45A 0.9500 .
C46 C47 1.375(19) .
C46 H46A 0.9500 .
C47 C48 1.390(16) .
C47 H47A 0.9500 .
C48 H48A 0.9500 .
C49 H49A 0.9900 .
C49 H49B 0.9900 .
C50 H50A 0.9900 .
C50 H50B 0.9900 .
C57A C62A 1.37(3) .
C57A C58A 1.38(4) .
C58A C59A 1.40(3) .
C58A H58A 0.9500 .
C59A C60A 1.46(4) .
C59A H59A 0.9500 .
C60A C61A 1.36(3) .
C60A H60A 0.9500 .
C61A C62A 1.38(3) .
C61A H61A 0.9500 .
C62A H62A 0.9500 .
C51A C52A 1.35(5) .
C51A C56A 1.52(4) .
C52A C53A 1.42(3) .
C52A H52A 0.9500 .
C53A C54A 1.33(3) .
C53A H53A 0.9500 .
C54A C55A 1.42(4) .
C54A H54A 0.9500 .
C55A C56A 1.32(4) .
C55A H55A 0.9500 .
C56A H56A 0.9500 .
C63A C68A 1.35(6) .
C63A C64A 1.39(7) .
C64A C65A 1.39(3) .
C64A H64A 0.9500 .
C65A C66A 1.37(4) .
C65A H65A 0.9500 .
C66A C67A 1.37(4) .
C66A H66A 0.9500 .
C67A C68A 1.37(4) .
C67A H67A 0.9500 .
C68A H68A 0.9500 .
O2 C2O 1.09(3) .
C2O C2O 1.28(5) 2_656
C02 C02 1.16(4) 2_656
C02 P6 1.743(19) 2_656
C02 H2C 0.990(10) .
C51 C56 1.32(5) .
C51 C52 1.34(5) .
C52 C53 1.37(4) .
C52 H52B 0.9500 .
C53 C54 1.36(4) .
C53 H53B 0.9500 .
C54 C55 1.41(5) .
C54 H54B 0.9500 .
C55 C56 1.41(4) .
C55 H55B 0.9500 .
C56 H56B 0.9500 .
C57 C58 1.31(4) .
C57 C62 1.39(4) .
C58 C59 1.47(4) .
C58 H58B 0.9500 .
C59 C60 1.39(4) .
C59 H59B 0.9500 .
C60 C61 1.26(4) .
C60 H60B 0.9500 .
C61 C62 1.42(3) .
C61 H61B 0.9500 .
C62 H62B 0.9500 .
C63 C64 1.41(7) .
C63 C68 1.44(7) .
C64 C65 1.39(4) .
C64 H64B 0.9500 .
C65 C66 1.34(4) .
C65 H65B 0.9500 .
C66 C67 1.34(4) .
C66 H66B 0.9500 .
C67 C68 1.38(4) .
C67 H67B 0.9500 .
C68 H68B 0.9500 .
C69 C70 1.37(2) .
C69 C74 1.380(18) .
C70 C71 1.39(2) .
C70 H70A 0.9500 .
C71 C72 1.38(2) .
C71 H71A 0.9500 .
C72 C73 1.38(2) .
C72 H72A 0.9500 .
C73 C74 1.393(19) .
C73 H73A 0.9500 .
C74 H74A 0.9500 .
C75 H75A 0.9900 .
C75 H75B 0.9900 .
Cl12 C1CL 1.76(2) .
Cl11 C1CL 1.73(2) .
C1CL H1CA 0.9900 .
C1CL H1CB 0.9900 .
